data_4132948
loop_
_publ_author_name
'Lin, Rui-Biao'
'Wu, Hui'
'Li, Libo'
'Tang, Xiao-Liang'
'Li, Zhiqiang'
'Gao, Junkuo'
'Cui, Hui'
'Zhou, Wei'
'Chen, Banglin'

_publ_section_title
;
 Boosting Ethane/Ethylene Separation within Isoreticular Ultramicroporous
 Metal-Organic Frameworks.
;
_journal_issue 40
_journal_name_full 'Journal of the American Chemical Society'
_journal_page_first 12940
_journal_page_last 12946
_journal_paper_doi 10.1021/jacs.8b07563
_journal_volume 140
_journal_year 2018
_chemical_formula_sum 'C21.33 H12 Cu D3.99 N2 O4'
_chemical_formula_weight 431.91
_space_group_IT_number 14
_space_group_name_Hall '-P 2ybc'
_space_group_name_H-M_alt 'P 1 21/c 1'
_symmetry_cell_setting monoclinic
_symmetry_space_group_name_H-M 'P 1 21/c 1'
_audit_creation_date 2018-04-12T10:53
_audit_creation_method 'from EXP file using GSAS2CIF'
_cell_angle_alpha 90.0
_cell_angle_beta 94.423(7)
_cell_angle_gamma 90.0
_cell_formula_units_Z 2
_cell_length_a 5.8065(7)
_cell_length_b 11.1456(11)
_cell_length_c 14.5188(11)
_cell_measurement_temperature 297
_cell_volume 936.81(16)
_computing_structure_refinement GSAS
_diffrn_ambient_temperature 297
_diffrn_measurement_device_type 'BT-1 neutron powder diffractometer'
_diffrn_radiation_probe neutron
_diffrn_radiation_wavelength 2.0774
_exptl_absorpt_correction_T_max 1.00000
_exptl_absorpt_correction_T_min 1.00000
_pd_calc_method 'Rietveld Refinement'
_pd_meas_2theta_range_inc 0.05
_pd_meas_2theta_range_max 166.25
_pd_meas_2theta_range_min 3.0
_pd_meas_number_of_points 3266
_pd_phase_name Cu(Qc)2_C2D6_highloading
_pd_proc_2theta_range_inc 0.05
_pd_proc_2theta_range_max 166.2746
_pd_proc_2theta_range_min 3.0246
_pd_proc_info_datetime 2018-04-12T10:53:24
_pd_proc_ls_peak_cutoff 0.00500
_pd_proc_ls_prof_R_factor 0.0117
_pd_proc_ls_prof_wR_expected 0.0133
_pd_proc_ls_prof_wR_factor 0.0140
_pd_proc_number_of_points 3266
_refine_ls_goodness_of_fit_all 1.06
_refine_ls_matrix_type full
_refine_ls_number_parameters 19
_refine_ls_number_restraints 0
_refine_ls_R_Fsqd_factor 0.09004
_refine_ls_shift/su_max 0.03
_refine_ls_shift/su_mean 0.01
_reflns_d_resolution_high 1.068
_reflns_d_resolution_low 8.831
_reflns_limit_h_max 5
_reflns_limit_h_min 0
_reflns_limit_k_max 10
_reflns_limit_k_min 0
_reflns_limit_l_max 13
_reflns_limit_l_min -13
_reflns_number_total 812
_cod_data_source_file ja8b07563_si_003.cif
_cod_data_source_block CuQc2_0_67C2D6
_cod_depositor_comments
;
The following automatic conversions were performed:

data item '_geom_angle_publ_flag' value 'N' was changed to 'n' in
accordance with the
/home/saulius/struct/COD-crude-data/automatic-downloads/DataCite-retrospective/ACS/depositions/lib/dictionaries/cif_core.dic
dictionary named 'cif_core.dic' version 2.4.2 last updated on
2011-04-26 (50 times).

data item '_geom_bond_publ_flag' value 'N' was changed to 'n' in
accordance with the
/home/saulius/struct/COD-crude-data/automatic-downloads/DataCite-retrospective/ACS/depositions/lib/dictionaries/cif_core.dic
dictionary named 'cif_core.dic' version 2.4.2 last updated on
2011-04-26 (31 times).

Automatic conversion script
Id: cif_fix_values 6909 2019-04-08 15:41:33Z antanas 
;
_cod_original_cell_volume 936.81(19)
_cod_original_sg_symbol_H-M 'P 21/c'
_cod_database_code 4132948
_gsas_exptl_extinct_corr_t_min 1.00000
_gsas_exptl_extinct_corr_t_max 1.00000

loop_
_symmetry_equiv_pos_site_id
_symmetry_equiv_pos_as_xyz
1 +x,+y,+z
2 -x,+y+1/2,-z+1/2
-1 -x,-y,-z
-2 +x,-y+1/2,+z+1/2

loop_
_atom_site_type_symbol
_atom_site_label
_atom_site_fract_x
_atom_site_fract_y
_atom_site_fract_z
_atom_site_occupancy
_atom_site_thermal_displace_type
_atom_site_U_iso_or_equiv
_atom_site_symmetry_multiplicity
C C1 -0.2097(7) 0.70687(30) 0.07433(25) 1.0 Uiso 0.04314 4
C C2 -0.2494(7) 0.80685(30) 0.13036(25) 1.0 Uiso 0.04314 4
C C3 -0.1067(7) 0.82691(30) 0.20909(25) 1.0 Uiso 0.04314 4
C C4 0.0767(7) 0.74964(30) 0.23133(25) 1.0 Uiso 0.04314 4
C C5 0.1159(7) 0.65449(30) 0.16759(25) 1.0 Uiso 0.04314 4
C C6 0.3135(7) 0.58032(30) 0.18111(25) 1.0 Uiso 0.04314 4
C C7 0.4669(7) 0.59810(30) 0.25733(25) 1.0 Uiso 0.04314 4
C C8 0.4265(7) 0.68797(30) 0.32260(25) 1.0 Uiso 0.04314 4
C C9 0.2342(7) 0.76219(30) 0.31188(25) 1.0 Uiso 0.04314 4
C C10 0.2007(7) 0.85109(30) 0.38858(25) 1.0 Uiso 0.04314 4
H H11 -0.3275(7) 0.68410(30) 0.01444(25) 1.0 Uiso 0.07033 4
H H12 -0.3965(7) 0.86532(30) 0.11208(25) 1.0 Uiso 0.07033 4
H H13 -0.1394(7) 0.90071(30) 0.25536(25) 1.0 Uiso 0.07033 4
H H14 0.3456(7) 0.51110(30) 0.13054(25) 1.0 Uiso 0.07033 4
H H15 0.6216(7) 0.54230(30) 0.26696(25) 1.0 Uiso 0.07033 4
H H16 0.5481(7) 0.70171(30) 0.38278(25) 1.0 Uiso 0.07033 4
N N17 -0.0313(7) 0.63349(30) 0.09263(25) 1.0 Uiso 0.03022 4
O O18 -0.0088(27) 0.8760(13) 0.4069(9) 1.0 Uiso 0.02552 4
O O19 0.3792(32) 0.8964(13) 0.4315(11) 1.0 Uiso 0.06161 4
Cu Cu20 0.0 0.5 0.0 1.0 Uiso 0.0249 2
C C21 -0.1387(7) 0.43082(30) 0.48670(25) 0.3329(29) Uiso 0.02543 4
C C22 0.0373(7) 0.49860(30) 0.55100(25) 0.3329(29) Uiso 0.02543 4
D D23 -0.0878(7) 0.33678(30) 0.47814(25) 0.3329(29) Uiso 0.0508 4
D D24 -0.3092(7) 0.43077(30) 0.51406(25) 0.3329(29) Uiso 0.0508 4
D D25 0.0581(7) 0.45652(30) 0.61976(25) 0.3329(29) Uiso 0.0508 4
D D26 -0.1572(7) 0.47186(30) 0.41750(25) 0.3329(29) Uiso 0.0508 4
D D27 -0.0152(7) 0.59220(30) 0.56067(25) 0.3329(29) Uiso 0.0508 4
D D28 0.2070(7) 0.50000(30) 0.52293(25) 0.3329(29) Uiso 0.0508 4

loop_
_atom_type_symbol
_atom_type_number_in_cell
_atom_type_scat_length_neutron
_atom_type_scat_source
C 42.663 0.6646 International_Tables_Vol_C
H 24.0 -0.3739 International_Tables_Vol_C
N 4.0 0.9360 International_Tables_Vol_C
O 8.0 0.5803 International_Tables_Vol_C
Cu 2.0 0.7718 International_Tables_Vol_C
D 7.989 0.6671 International_Tables_Vol_C

loop_
_geom_angle_atom_site_label_1
_geom_angle_atom_site_label_2
_geom_angle_atom_site_label_3
_geom_angle
_geom_angle_site_symmetry_1
_geom_angle_site_symmetry_3
_geom_angle_publ_flag
C5 C4 C3 117.689(6) 1_555 1_555 n
C5 C4 C9 118.319(4) 1_555 1_555 n
C3 C4 C9 123.940(5) 1_555 1_555 n
C4 C5 C6 120.559(5) 1_555 1_555 n
C4 C5 N17 121.656(4) 1_555 1_555 n
C6 C5 N17 117.780(6) 1_555 1_555 n
C4 C3 C2 119.598(6) 1_555 1_555 n
C4 C3 H13 119.519(6) 1_555 1_555 n
C2 C3 H13 120.849(4) 1_555 1_555 n
C2 C1 H11 121.506(4) 1_555 1_555 n
C2 C1 N17 122.014(5) 1_555 1_555 n
H11 C1 N17 116.458(6) 1_555 1_555 n
C3 C2 C1 119.539(4) 1_555 1_555 n
C3 C2 H12 120.976(6) 1_555 1_555 n
C1 C2 H12 119.445(5) 1_555 1_555 n
C5 C6 C7 119.551(6) 1_555 1_555 n
C5 C6 H14 119.885(6) 1_555 1_555 n
C7 C6 H14 120.549(4) 1_555 1_555 n
C6 C7 C8 120.682(4) 1_555 1_555 n
C6 C7 H15 119.599(6) 1_555 1_555 n
C8 C7 H15 119.718(6) 1_555 1_555 n
C7 C8 C9 121.431(5) 1_555 1_555 n
C7 C8 H16 120.446(4) 1_555 1_555 n
C9 C8 H16 118.118(6) 1_555 1_555 n
C4 C9 C8 119.314(6) 1_555 1_555 n
C4 C9 C10 123.599(4) 1_555 1_555 n
C8 C9 C10 117.072(6) 1_555 1_555 n
C9 C10 O18 117.8(6) 1_555 1_555 n
C9 C10 O19 118.3(8) 1_555 1_555 n
O18 C10 O19 123.9(10) 1_555 1_555 n
C5 N17 C1 119.252(6) 1_555 1_555 n
C5 N17 Cu20 125.39(11) 1_555 1_555 n
C1 N17 Cu20 115.32(11) 1_555 1_555 n
C10 O18 Cu20 108.8(9) 1_555 2_555 n
N17 Cu20 N17 180.0 1_555 -1_565 n
N17 Cu20 O18 93.4(4) 1_555 2_545 n
N17 Cu20 O18 86.6(4) 1_555 -2_564 n
O18 Cu20 O18 180.0 1_454 -1_666 n
C22 C21 D23 111.563(5) 1_555 1_555 n
C22 C21 D24 111.038(7) 1_555 1_555 n
C22 C21 D26 111.425(6) 1_555 1_555 n
D23 C21 D24 107.4093(24) 1_555 1_555 n
D23 C21 D26 107.515(4) 1_555 1_555 n
D24 C21 D26 107.687(7) 1_555 1_555 n
C21 C22 D25 111.384(6) 1_555 1_555 n
C21 C22 D27 111.618(5) 1_555 1_555 n
C21 C22 D28 110.963(7) 1_555 1_555 n
D25 C22 D27 107.504(4) 1_555 1_555 n
D25 C22 D28 107.712(7) 1_555 1_555 n
D27 C22 D28 107.4622(26) 1_555 1_555 n

loop_
_geom_bond_atom_site_label_1
_geom_bond_atom_site_label_2
_geom_bond_distance
_geom_bond_site_symmetry_2
_geom_bond_publ_flag
C1 C2 1.40899(10) 1_555 n
C1 H11 1.09381(10) 1_555 n
C1 N17 1.33079(11) 1_555 n
C2 C3 1.37723(12) 1_555 n
C2 H12 1.09113(9) 1_555 n
C3 C4 1.38829(11) 1_555 n
C3 H13 1.08796(7) 1_555 n
C4 C5 1.43709(9) 1_555 n
C4 C9 1.43471(13) 1_555 n
C5 C6 1.41574(12) 1_555 n
C5 N17 1.35133(12) 1_555 n
C6 C7 1.38003(13) 1_555 n
C6 H14 1.09090(7) 1_555 n
C7 C8 1.41087(9) 1_555 n
C7 H15 1.09293(9) 1_555 n
C8 C9 1.38859(11) 1_555 n
C8 H16 1.09096(10) 1_555 n
C9 C10 1.51418(9) 1_555 n
C10 O18 1.295(16) 1_555 n
C10 O19 1.272(18) 1_555 n
Cu20 N17 2.023(4) 1_555 n
Cu20 N17 2.023(4) -1_565 n
Cu20 O18 1.932(13) 2_545 n
Cu20 O18 1.932(13) -2_564 n
C21 C22 1.52920(12) 1_555 n
C21 D23 1.09870(10) 1_555 n
C21 D24 1.09473(12) 1_555 n
C22 D25 1.10118(7) 1_555 n
C21 D26 1.10160(8) 1_555 n
C22 D27 1.09877(10) 1_555 n
C22 D28 1.09511(12) 1_555 n
